data_7134816
loop_
_publ_author_name
'Xu, Yan'
'Su, Qian-Qian'
'Liu, Bei'
'Sun, Wen-Tao'
'Bao, Song-Song'
'Li, Su-Zhi'
'Zheng, Li-Min'

_publ_section_title
;
 Metal-organic framework containing
 Co<sub>3</sub>(&#x3bc;<sub>3</sub>-OH)-based kagom&#xe9; layers showing
 long-range weak ferromagnetic ordering.
;
_journal_issue 65
_journal_name_full 'Chemical communications (Cambridge, England)'
_journal_page_first 12211
_journal_page_last 12214
_journal_paper_doi 10.1039/d5cc02658j
_journal_volume 61
_journal_year 2025
_chemical_formula_moiety 'C55 H51 Co8 O36 P5, 4(H O0.50), 2(H O0.50), 2(H O0.50), 2(H O0.50), H O0.50, H O0.50'
_chemical_formula_sum 'C55 H65 Co8 O43 P5'
_chemical_formula_weight 2040.36
_space_group_crystal_system orthorhombic
_space_group_IT_number 62
_space_group_name_Hall '-P 2ac 2n'
_space_group_name_H-M_alt 'P n m a'
_atom_sites_solution_hydrogens mixed
_audit_creation_method SHELXL-2019/3
_audit_update_record
;
2025-07-07 deposited with the CCDC.	2025-07-10 downloaded from the CCDC.
;
_cell_angle_alpha 90
_cell_angle_beta 90
_cell_angle_gamma 90
_cell_formula_units_Z 4
_cell_length_a 26.3066(18)
_cell_length_b 21.2796(14)
_cell_length_c 13.9084(9)
_cell_measurement_reflns_used 2998
_cell_measurement_temperature 296(2)
_cell_measurement_theta_max 21.611
_cell_measurement_theta_min 2.336
_cell_volume 7785.8(9)
_computing_cell_refinement SMART
_computing_data_collection 'SMART (Bruker, 2000)'
_computing_data_reduction 'SAINT (Bruker, 2000)'
_computing_molecular_graphics SHELXTL
_computing_publication_material SHELXTL
_computing_structure_refinement 'SHELXL-2019/2 (Sheldrick, 2019)'
_computing_structure_solution 'SHELXTL (Bruker, 2000)'
_diffrn_ambient_temperature 296(2)
_diffrn_measured_fraction_theta_full 0.998
_diffrn_measured_fraction_theta_max 0.998
_diffrn_measurement_device_type 'Bruker APEX II'
_diffrn_measurement_method CCD
_diffrn_radiation_type MoK\a
_diffrn_radiation_wavelength 0.71073
_diffrn_reflns_av_R_equivalents 0.1142
_diffrn_reflns_av_unetI/netI 0.0752
_diffrn_reflns_Laue_measured_fraction_full 0.998
_diffrn_reflns_Laue_measured_fraction_max 0.998
_diffrn_reflns_limit_h_max 31
_diffrn_reflns_limit_h_min -31
_diffrn_reflns_limit_k_max 25
_diffrn_reflns_limit_k_min -25
_diffrn_reflns_limit_l_max 16
_diffrn_reflns_limit_l_min -13
_diffrn_reflns_number 42149
_diffrn_reflns_point_group_measured_fraction_full 0.998
_diffrn_reflns_point_group_measured_fraction_max 0.998
_diffrn_reflns_theta_full 25.025
_diffrn_reflns_theta_max 25.025
_diffrn_reflns_theta_min 1.656
_exptl_absorpt_coefficient_mu 1.860
_exptl_absorpt_correction_T_max 0.964
_exptl_absorpt_correction_T_min 0.567
_exptl_absorpt_correction_type multi-scan
_exptl_absorpt_process_details 'SADABS(Bruker, 2000)'
_exptl_crystal_colour purple
_exptl_crystal_density_diffrn 1.741
_exptl_crystal_description sheet-like
_exptl_crystal_F_000 4120
_exptl_crystal_size_max 0.400
_exptl_crystal_size_mid 0.100
_exptl_crystal_size_min 0.020
_refine_diff_density_max 1.101
_refine_diff_density_min -0.803
_refine_diff_density_rms 0.137
_refine_ls_extinction_method none
_refine_ls_goodness_of_fit_ref 1.038
_refine_ls_hydrogen_treatment constr
_refine_ls_matrix_type full
_refine_ls_number_parameters 709
_refine_ls_number_reflns 7074
_refine_ls_number_restraints 527
_refine_ls_restrained_S_all 1.021
_refine_ls_R_factor_all 0.0945
_refine_ls_R_factor_gt 0.0514
_refine_ls_shift/su_max 0.001
_refine_ls_shift/su_mean 0.000
_refine_ls_structure_factor_coef Fsqd
_refine_ls_weighting_details 'w=1/[\s^2^(Fo^2^)+(0.0685P)^2^+24.4821P] where P=(Fo^2^+2Fc^2^)/3'
_refine_ls_weighting_scheme calc
_refine_ls_wR_factor_gt 0.1270
_refine_ls_wR_factor_ref 0.1504
_reflns_Friedel_coverage 0.000
_reflns_number_gt 4711
_reflns_number_total 7074
_reflns_threshold_expression 'I > 2\s(I)'
_cod_data_source_file d5cc02658j2.cif
_cod_data_source_block 1
_cod_depositor_comments 'Adding full bibliography for 7134815--7134816.cif.'
_cod_database_code 7134816
_shelx_shelxl_version_number 2019/3
_shelx_space_group_comment
;
The symmetry employed for this shelxl refinement is uniquely defined
by the following loop, which should always be used as a source of
symmetry information in preference to the above space-group names.
They are only intended as comments.
;
_shelx_estimated_absorpt_t_min 0.523
_shelx_estimated_absorpt_t_max 0.964

loop_
_space_group_symop_operation_xyz
'x, y, z'
'-x+1/2, -y, z+1/2'
'x+1/2, -y+1/2, -z+1/2'
'-x, y+1/2, -z'
'-x, -y, -z'
'x-1/2, y, -z-1/2'
'-x-1/2, y-1/2, z-1/2'
'x, -y-1/2, z'

loop_
_atom_site_label
_atom_site_type_symbol
_atom_site_fract_x
_atom_site_fract_y
_atom_site_fract_z
_atom_site_U_iso_or_equiv
_atom_site_adp_type
_atom_site_occupancy
_atom_site_site_symmetry_order
_atom_site_calc_flag
_atom_site_refinement_flags_posn
_atom_site_refinement_flags_adp
_atom_site_refinement_flags_occupancy
_atom_site_disorder_assembly
_atom_site_disorder_group
Co1 Co 0.29006(3) 0.82481(4) 0.48697(6) 0.0174(2) Uani 1 1 d . . . . .
Co2 Co 0.38175(3) 0.89858(4) 0.56576(6) 0.0186(2) Uani 1 1 d . . . . .
Co3 Co 0.55682(3) 1.00552(4) 0.61402(7) 0.0256(2) Uani 1 1 d . . . . .
Co4 Co 0.31459(4) 0.750000 0.27402(8) 0.0178(3) Uani 1 2 d S T P . .
Co5 Co 0.42766(4) 0.750000 0.25773(8) 0.0180(3) Uani 1 2 d S T P . .
P1 P 0.37225(9) 0.7533(14) 0.63978(18) 0.0142(16) Uani 0.5 1 d . U P A -1
O1 O 0.34812(15) 0.80931(18) 0.5970(3) 0.0192(9) Uani 1 1 d . U . A -1
O2 O 0.4295(2) 0.7554(19) 0.6275(5) 0.016(4) Uani 0.5 1 d . U P A -1
C1 C 0.3618(3) 0.7460(5) 0.7718(3) 0.0171(18) Uani 0.5 1 d G U P A -1
C2 C 0.4018(2) 0.7719(4) 0.8239(5) 0.024(3) Uani 0.5 1 d G U P A -1
H2A H 0.429184 0.789906 0.791835 0.028 Uiso 0.5 1 calc R U P A -1
C3 C 0.4008(2) 0.7709(4) 0.9238(5) 0.025(3) Uani 0.5 1 d G U P A -1
H3A H 0.427518 0.788190 0.958589 0.031 Uiso 0.5 1 calc R U P A -1
C4 C 0.3598(3) 0.7440(5) 0.9716(3) 0.020(2) Uani 0.5 1 d G U P A -1
C5 C 0.3199(2) 0.7181(4) 0.9196(5) 0.023(3) Uani 0.5 1 d G U P A -1
C10 C 0.3209(2) 0.7191(4) 0.8197(5) 0.023(3) Uani 0.5 1 d G . P A -1
C6 C 0.2769(5) 0.6876(8) 0.9688(10) 0.038(3) Uani 0.5 1 d . U P A -1
H6A H 0.275520 0.686777 1.035605 0.045 Uiso 0.5 1 d R U P A -1
C7 C 0.2394(6) 0.6624(8) 0.9185(11) 0.047(4) Uani 0.5 1 d . U P A -1
H7A H 0.212843 0.642180 0.950009 0.056 Uiso 0.5 1 d R U P A -1
C8 C 0.2396(6) 0.6641(9) 0.8173(11) 0.050(5) Uani 0.5 1 d . . P A -1
H8A H 0.212475 0.647568 0.782666 0.060 Uiso 0.5 1 calc R U P A -1
C9 C 0.2792(5) 0.6895(8) 0.7717(10) 0.038(4) Uani 0.5 1 d . . P A -1
H9A H 0.279686 0.687950 0.704886 0.046 Uiso 0.5 1 calc R U P A -1
C11 C 0.3643(4) 0.752(4) 1.0808(7) 0.022(3) Uani 0.5 1 d . U P A -1
O9 O 0.3242(3) 0.7574(13) 1.1294(5) 0.016(4) Uani 0.5 1 d . U P A -1
O10 O 0.4088(3) 0.7578(12) 1.1171(5) 0.019(4) Uani 0.5 1 d . U P A -1
P2 P 0.36923(6) 0.88584(7) 0.32723(11) 0.0155(3) Uani 1 1 d . . . . .
P3 P 0.44393(6) 1.03353(8) 0.58045(14) 0.0266(4) Uani 1 1 d . . . . .
C12 C 0.3276(2) 0.9356(3) 0.2570(5) 0.0190(14) Uani 1 1 d . . . . .
C13 C 0.2883(2) 0.9662(3) 0.3030(5) 0.0289(16) Uani 1 1 d . . . . .
H13A H 0.283682 0.960424 0.368658 0.035 Uiso 1 1 calc R U . . .
C14 C 0.2553(2) 1.0059(3) 0.2526(5) 0.0293(16) Uani 1 1 d . . . . .
H14A H 0.228073 1.024143 0.284763 0.035 Uiso 1 1 calc R U . . .
C15 C 0.2622(2) 1.0183(3) 0.1583(5) 0.0267(16) Uani 1 1 d . . . . .
C16 C 0.3028(2) 0.9890(3) 0.1065(5) 0.0242(15) Uani 1 1 d . . . . .
C17 C 0.3115(3) 0.9994(4) 0.0071(5) 0.0357(18) Uani 1 1 d . . . . .
H17A H 0.290532 1.026967 -0.026258 0.043 Uiso 1 1 calc R U . . .
C18 C 0.3498(3) 0.9699(4) -0.0402(6) 0.052(2) Uani 1 1 d . . . . .
H18A H 0.355148 0.977943 -0.105189 0.062 Uiso 1 1 calc R U . . .
C19 C 0.3813(3) 0.9276(4) 0.0085(6) 0.045(2) Uani 1 1 d . . . . .
H19A H 0.407250 0.907185 -0.024504 0.055 Uiso 1 1 calc R U . . .
C20 C 0.3743(3) 0.9160(3) 0.1038(5) 0.0317(17) Uani 1 1 d . . . . .
H20A H 0.395724 0.887795 0.134984 0.038 Uiso 1 1 calc R U . . .
C21 C 0.3353(2) 0.9459(3) 0.1565(5) 0.0204(14) Uani 1 1 d . . . . .
C22 C 0.2268(3) 1.0642(3) 0.1092(5) 0.0276(16) Uani 1 1 d . . . . .
C23 C 0.3996(8) 1.0682(15) 0.6672(12) 0.019(3) Uani 0.5 1 d D U P B 1
C24 C 0.4030(6) 1.0833(13) 0.7661(11) 0.024(3) Uani 0.5 1 d D U P B 1
C25 C 0.4464(5) 1.0631(8) 0.8173(8) 0.041(3) Uani 0.5 1 d D U P B 1
H25A H 0.471473 1.040577 0.785108 0.049 Uiso 0.5 1 calc R U P B 1
C26 C 0.4527(6) 1.0763(8) 0.9156(9) 0.050(3) Uani 0.5 1 d D U P B 1
H26A H 0.481659 1.063255 0.948402 0.060 Uiso 0.5 1 calc R U P B 1
C27 C 0.4141(5) 1.1098(8) 0.9629(10) 0.048(3) Uani 0.5 1 d D U P B 1
H27A H 0.417360 1.120250 1.027554 0.058 Uiso 0.5 1 calc R U P B 1
C28 C 0.3705(5) 1.1274(8) 0.9113(8) 0.039(3) Uani 0.5 1 d D U P B 1
H28A H 0.344811 1.148024 0.944709 0.047 Uiso 0.5 1 calc R U P B 1
C29 C 0.3628(5) 1.1159(11) 0.8125(9) 0.026(3) Uani 0.5 1 d D U P B 1
C30 C 0.3200(5) 1.1347(11) 0.7591(9) 0.022(3) Uani 0.5 1 d D U P B 1
C31 C 0.3170(7) 1.1197(10) 0.6609(9) 0.025(3) Uani 0.5 1 d D U P B 1
H31A H 0.288427 1.131585 0.625969 0.030 Uiso 0.5 1 calc R U P B 1
C36 C 0.3563(6) 1.0870(10) 0.6146(12) 0.021(3) Uani 0.5 1 d D U P B 1
H36A H 0.353851 1.077690 0.549438 0.025 Uiso 0.5 1 calc R U P B 1
C37 C 0.2746(5) 1.1649(6) 0.8087(10) 0.024(2) Uani 0.5 1 d D U P B 1
O11 O 0.2495(3) 1.1992(4) 0.7535(7) 0.0278(19) Uani 0.5 1 d . U P B 1
O12 O 0.2657(5) 1.1513(6) 0.8921(8) 0.025(2) Uani 0.5 1 d . U P B 1
C23' C 0.3944(9) 1.0722(15) 0.6483(13) 0.023(4) Uani 0.5 1 d D U P B 2
C24' C 0.4089(7) 1.0781(11) 0.7451(11) 0.023(3) Uani 0.5 1 d D U P B 2
H24A H 0.439202 1.060398 0.766445 0.028 Uiso 0.5 1 calc R U P B 2
C29' C 0.3776(5) 1.1109(10) 0.8095(12) 0.025(3) Uani 0.5 1 d D U P B 2
H29A H 0.387568 1.115011 0.873398 0.031 Uiso 0.5 1 calc R U P B 2
C30' C 0.3316(6) 1.1376(11) 0.7792(9) 0.026(3) Uani 0.5 1 d D U P B 2
C31' C 0.3161(6) 1.1317(10) 0.6832(9) 0.027(3) Uani 0.5 1 d D U P B 2
C36' C 0.3482(7) 1.0993(11) 0.6187(10) 0.028(3) Uani 0.5 1 d D U P B 2
C32 C 0.2718(5) 1.1574(7) 0.6431(9) 0.040(3) Uani 0.5 1 d D U P B 2
H32A H 0.250518 1.181067 0.682389 0.048 Uiso 0.5 1 d R U P B 2
C33 C 0.2581(5) 1.1489(7) 0.5468(9) 0.045(3) Uani 0.5 1 d D U P B 2
H33A H 0.227770 1.165797 0.524228 0.053 Uiso 0.5 1 d R U P B 2
C34 C 0.2897(4) 1.1148(7) 0.4851(11) 0.043(3) Uani 0.5 1 d D U P B 2
H34A H 0.281050 1.109422 0.420860 0.052 Uiso 0.5 1 d R U P B 2
C35 C 0.3346(5) 1.0901(7) 0.5221(10) 0.037(3) Uani 0.5 1 d D U P B 2
H35A H 0.356002 1.067093 0.482201 0.044 Uiso 0.5 1 calc R U P B 2
C37' C 0.3006(5) 1.1764(6) 0.8502(10) 0.031(2) Uani 0.5 1 d D U P B 2
O11' O 0.3252(4) 1.2126(5) 0.9057(8) 0.043(2) Uani 0.5 1 d . U P B 2
O12' O 0.2547(5) 1.1670(6) 0.8595(10) 0.031(2) Uani 0.5 1 d . U P B 2
O3 O 0.34803(15) 0.88456(19) 0.4302(3) 0.0186(9) Uani 1 1 d . . . . .
O4 O 0.37088(15) 0.82027(18) 0.2813(3) 0.0182(9) Uani 1 1 d . . . . .
O5 O 0.42233(15) 0.91478(19) 0.3238(3) 0.0214(10) Uani 1 1 d . . . . .
O6 O 0.41650(15) 0.9823(2) 0.5205(3) 0.0264(11) Uani 1 1 d . . . . .
O7 O 0.48449(16) 1.0045(2) 0.6438(4) 0.0355(12) Uani 1 1 d . . . . .
O8 O 0.46455(19) 1.0805(2) 0.5093(4) 0.0458(15) Uani 1 1 d . . . . .
O13 O 0.18025(16) 1.0552(2) 0.1186(4) 0.0315(12) Uani 1 1 d . . . . .
O14 O 0.24677(17) 1.1096(2) 0.0655(4) 0.0380(13) Uani 1 1 d . . . . .
O15 O 0.3193(2) 0.750000 0.4193(4) 0.0158(13) Uani 1 2 d S T P A .
H15A H 0.350877 0.750000 0.432368 0.024 Uiso 1 2 d R U P . .
O1W O 0.2373(2) 0.750000 0.5372(4) 0.0229(14) Uani 1 2 d S T P A .
H1WA H 0.208830 0.750000 0.508218 0.034 Uiso 1 2 d R U P . .
H1WB H 0.232970 0.750000 0.597828 0.034 Uiso 1 2 d R U P . .
O2W O 0.45010(16) 0.8529(2) 0.5263(3) 0.0285(11) Uani 1 1 d . . . . .
H2WA H 0.453841 0.820103 0.560435 0.043 Uiso 1 1 d R U . . .
H2WB H 0.475041 0.877573 0.535535 0.043 Uiso 1 1 d R U . . .
O3W O 0.4110(2) 0.9081(3) 0.7083(4) 0.0549(16) Uani 1 1 d . U . . .
H3WA H 0.427084 0.942633 0.712852 0.082 Uiso 1 1 d R U . . .
H3WB H 0.431164 0.877753 0.719762 0.082 Uiso 1 1 d R U . . .
O4W O 0.5910(3) 0.9389(3) 0.6915(6) 0.092(2) Uani 1 1 d . U . . .
H4WA H 0.622551 0.939170 0.678652 0.138 Uiso 1 1 d R U . . .
H4WB H 0.578481 0.903300 0.677193 0.138 Uiso 1 1 d R U . . .
O5W O 0.48240(18) 0.6789(2) 0.2452(4) 0.0403(13) Uani 1 1 d . . . . .
H5WA H 0.464164 0.650153 0.269987 0.060 Uiso 1 1 d R U . . .
H5WB H 0.485914 0.679523 0.184437 0.060 Uiso 1 1 d R U . . .
O6W O 0.4383(3) 0.750000 0.4055(5) 0.042(2) Uani 1 2 d S T P . .
H6WA H 0.424670 0.782610 0.429605 0.064 Uiso 1 1 d R U . . .
O7W O 0.4786(8) 0.250000 0.2813(18) 0.271(12) Uani 1 2 d S TU P . .
H7WA H 0.507191 0.250000 0.309867 0.407 Uiso 1 2 d R U P . .
H7WB H 0.485981 0.216450 0.251207 0.407 Uiso 0.5 1 d R U P . .
O8W O 0.4290(4) 0.250000 0.7136(16) 0.195(10) Uani 1 2 d S T P . .
H8WA H 0.411410 0.250000 0.662275 0.292 Uiso 1 2 d R U P . .
H8WB H 0.456440 0.270390 0.705805 0.292 Uiso 0.5 1 d R U P . .
O9W O 0.3535(7) 0.1292(10) 0.1461(19) 0.181(11) Uani 0.5 1 d . . P . .
H9WA H 0.327457 0.112617 0.120067 0.272 Uiso 0.5 1 d R U P . .
H9WB H 0.368517 0.102987 0.182497 0.272 Uiso 0.5 1 d R U P . .
O11W O 0.4151(6) 0.1735(7) 0.4141(17) 0.142(9) Uani 0.5 1 d . . P . .
H11C H 0.433198 0.195390 0.376061 0.213 Uiso 0.5 1 d R U P . .
H11D H 0.430418 0.144180 0.443821 0.213 Uiso 0.5 1 d R U P . .
O12W O 0.0053(6) 0.1805(12) 0.5336(12) 0.156(10) Uani 0.5 1 d . . P . .
H12C H 0.005734 0.163882 0.477988 0.234 Uiso 0.5 1 d R U P . .
H12D H 0.030084 0.200592 0.557968 0.234 Uiso 0.5 1 d R U P . .
O13W O 0.3587(11) 0.250000 0.550(2) 0.139(10) Uani 0.5 2 d S TU P . .
H13C H 0.367658 0.217110 0.519731 0.208 Uiso 0.5 1 d R U P . .
O14W O 0.1613(18) 0.750000 0.683(3) 0.26(2) Uani 0.5 2 d S TU P . .
H14C H 0.149545 0.782900 0.656003 0.392 Uiso 0.5 1 d R U P . .
O10W O 0.4920(7) 0.8771(12) 0.8318(16) 0.162(9) Uani 0.5 1 d . . P . .
H10A H 0.486206 0.892524 0.887151 0.242 Uiso 0.5 1 d R U P . .
H10B H 0.519406 0.892444 0.809581 0.242 Uiso 0.5 1 d R U P . .

loop_
_atom_site_aniso_label
_atom_site_aniso_U_11
_atom_site_aniso_U_22
_atom_site_aniso_U_33
_atom_site_aniso_U_23
_atom_site_aniso_U_13
_atom_site_aniso_U_12
Co1 0.0167(4) 0.0164(4) 0.0190(5) -0.0023(3) -0.0020(4) 0.0018(3)
Co2 0.0155(4) 0.0201(5) 0.0200(5) -0.0032(4) 0.0003(4) -0.0008(3)
Co3 0.0200(5) 0.0238(5) 0.0331(6) -0.0024(4) 0.0035(4) -0.0022(4)
Co4 0.0167(6) 0.0236(7) 0.0130(6) 0.000 -0.0022(5) 0.000
Co5 0.0179(6) 0.0217(7) 0.0144(6) 0.000 -0.0004(5) 0.000
P1 0.0180(11) 0.014(4) 0.0106(11) -0.002(3) -0.0021(9) -0.002(3)
O1 0.020(2) 0.016(2) 0.022(2) -0.0013(17) -0.0049(18) 0.0013(16)
O2 0.018(3) 0.011(10) 0.018(3) 0.004(6) -0.001(3) -0.007(6)
C1 0.020(3) 0.019(4) 0.012(3) -0.001(4) 0.001(3) 0.003(4)
C2 0.028(5) 0.029(6) 0.014(5) 0.003(4) 0.006(4) -0.008(4)
C3 0.031(6) 0.028(7) 0.018(5) -0.002(4) -0.005(5) -0.006(4)
C4 0.023(4) 0.017(4) 0.020(3) 0.005(4) 0.001(3) 0.004(4)
C5 0.021(6) 0.039(7) 0.009(6) 0.003(5) 0.000(5) -0.008(5)
C10 0.024(7) 0.033(7) 0.011(6) 0.000(5) -0.006(6) 0.001(5)
C6 0.039(6) 0.063(7) 0.012(6) -0.003(5) 0.002(5) -0.021(6)
C7 0.044(7) 0.076(9) 0.021(7) -0.009(7) 0.009(6) -0.032(7)
C8 0.037(9) 0.092(14) 0.021(8) -0.012(9) -0.005(7) -0.026(9)
C9 0.029(8) 0.071(12) 0.014(7) -0.006(7) -0.009(6) -0.007(8)
C11 0.026(3) 0.020(6) 0.020(4) 0.002(4) -0.002(3) 0.001(5)
O9 0.021(3) 0.013(10) 0.016(3) 0.007(5) -0.003(3) 0.004(5)
O10 0.025(3) 0.017(10) 0.014(3) 0.008(5) 0.002(3) 0.007(5)
P2 0.0154(8) 0.0167(8) 0.0146(8) 0.0016(6) -0.0005(7) 0.0010(6)
P3 0.0162(8) 0.0255(10) 0.0380(11) -0.0126(8) 0.0095(8) -0.0032(7)
C12 0.017(3) 0.014(3) 0.026(4) 0.002(3) -0.003(3) -0.001(2)
C13 0.029(4) 0.032(4) 0.025(4) 0.009(3) 0.003(3) 0.004(3)
C14 0.024(4) 0.033(4) 0.031(4) 0.011(3) 0.002(3) 0.010(3)
C15 0.018(3) 0.021(4) 0.041(4) 0.006(3) -0.008(3) 0.000(3)
C16 0.030(4) 0.020(4) 0.022(4) 0.006(3) -0.007(3) 0.004(3)
C17 0.045(4) 0.039(4) 0.023(4) 0.012(3) -0.008(3) 0.014(4)
C18 0.073(6) 0.064(6) 0.018(4) 0.010(4) 0.008(4) 0.023(5)
C19 0.065(6) 0.042(5) 0.029(5) 0.004(4) 0.008(4) 0.023(4)
C20 0.037(4) 0.033(4) 0.025(4) 0.004(3) -0.002(3) 0.017(3)
C21 0.020(3) 0.019(3) 0.022(4) 0.006(3) 0.000(3) -0.001(3)
C22 0.026(4) 0.025(4) 0.032(4) 0.002(3) -0.003(3) 0.003(3)
C23 0.007(6) 0.024(7) 0.025(7) -0.007(6) 0.001(5) 0.000(5)
C24 0.019(5) 0.034(6) 0.020(6) -0.006(5) 0.009(5) 0.008(5)
C25 0.031(6) 0.057(7) 0.034(6) -0.005(6) 0.002(5) 0.014(6)
C26 0.040(6) 0.075(8) 0.035(6) -0.005(6) 0.000(5) 0.023(6)
C27 0.041(6) 0.075(8) 0.029(6) -0.009(6) -0.006(5) 0.023(6)
C28 0.035(6) 0.057(7) 0.025(5) -0.011(5) 0.000(5) 0.017(6)
C29 0.022(6) 0.032(6) 0.023(5) -0.010(5) 0.004(5) 0.016(5)
C30 0.021(6) 0.025(6) 0.020(6) 0.000(5) 0.000(5) 0.011(6)
C31 0.022(6) 0.034(7) 0.019(6) -0.004(5) 0.005(5) 0.009(5)
C36 0.015(6) 0.027(6) 0.021(5) -0.011(5) 0.009(4) 0.006(5)
C37 0.022(5) 0.023(5) 0.028(5) -0.002(4) 0.006(4) 0.004(4)
O11 0.023(4) 0.028(4) 0.032(5) -0.002(4) 0.008(4) 0.011(3)
O12 0.022(5) 0.031(5) 0.023(5) 0.004(4) 0.004(4) 0.010(4)
C23' 0.023(7) 0.021(7) 0.025(7) -0.009(6) 0.009(6) 0.001(6)
C24' 0.023(6) 0.018(6) 0.029(7) -0.010(6) 0.009(5) 0.008(5)
C29' 0.022(7) 0.026(6) 0.028(6) -0.002(5) 0.006(5) 0.010(6)
C30' 0.023(6) 0.025(6) 0.030(6) -0.003(6) 0.005(5) 0.005(6)
C31' 0.024(5) 0.027(6) 0.030(6) -0.010(5) 0.007(5) 0.005(5)
C36' 0.022(6) 0.028(7) 0.035(6) -0.012(5) 0.010(5) 0.008(5)
C32 0.034(6) 0.043(7) 0.042(6) -0.002(6) 0.005(5) 0.017(5)
C33 0.035(6) 0.051(7) 0.047(6) 0.002(6) 0.002(5) 0.013(5)
C34 0.036(6) 0.049(7) 0.045(6) -0.009(6) 0.001(5) 0.008(5)
C35 0.026(5) 0.041(6) 0.044(6) -0.012(6) 0.005(5) 0.008(5)
C37' 0.025(4) 0.030(5) 0.037(5) -0.005(4) 0.004(4) 0.003(4)
O11' 0.028(5) 0.046(6) 0.054(6) -0.024(5) 0.007(5) 0.001(4)
O12' 0.027(5) 0.029(5) 0.038(6) -0.007(4) 0.012(4) 0.001(4)
O3 0.020(2) 0.020(2) 0.016(2) 0.0004(18) 0.0062(19) -0.0033(18)
O4 0.020(2) 0.017(2) 0.018(2) 0.0014(18) 0.0005(18) 0.0014(17)
O5 0.018(2) 0.024(2) 0.022(2) 0.0001(19) -0.001(2) -0.0023(18)
O6 0.020(2) 0.023(2) 0.036(3) -0.012(2) 0.002(2) -0.0025(19)
O7 0.018(2) 0.053(3) 0.035(3) -0.015(2) 0.006(2) 0.000(2)
O8 0.036(3) 0.034(3) 0.067(4) -0.001(3) 0.026(3) -0.006(2)
O13 0.024(3) 0.029(3) 0.041(3) 0.011(2) -0.006(2) 0.002(2)
O14 0.023(2) 0.030(3) 0.061(4) 0.023(3) -0.004(2) 0.004(2)
O15 0.013(3) 0.021(3) 0.013(3) 0.000 -0.001(2) 0.000
O1W 0.017(3) 0.030(4) 0.021(4) 0.000 0.002(3) 0.000
O2W 0.025(2) 0.024(3) 0.037(3) 0.005(2) -0.004(2) 0.000(2)
O3W 0.080(4) 0.039(3) 0.045(3) -0.004(3) -0.020(3) -0.005(3)
O4W 0.095(5) 0.058(4) 0.123(6) 0.012(4) -0.048(5) 0.010(4)
O5W 0.031(3) 0.041(3) 0.050(3) 0.004(3) 0.004(3) 0.001(2)
O6W 0.081(6) 0.024(4) 0.022(4) 0.000 -0.016(4) 0.000
O7W 0.193(16) 0.37(2) 0.250(19) 0.000 0.000(14) 0.000
O8W 0.056(8) 0.102(11) 0.43(3) 0.000 -0.073(13) 0.000
O9W 0.110(15) 0.15(2) 0.28(3) -0.07(2) -0.043(18) -0.082(15)
O11W 0.115(14) 0.039(9) 0.27(3) 0.032(12) 0.076(16) 0.033(9)
O12W 0.075(12) 0.31(3) 0.083(13) -0.047(17) -0.005(10) -0.013(15)
O13W 0.167(18) 0.093(15) 0.156(19) 0.000 -0.008(16) 0.000
O14W 0.26(3) 0.28(3) 0.24(3) 0.000 0.049(19) 0.000
O10W 0.083(13) 0.26(3) 0.144(19) -0.01(2) -0.019(13) 0.006(16)

loop_
_atom_type_symbol
_atom_type_description
_atom_type_scat_dispersion_real
_atom_type_scat_dispersion_imag
_atom_type_scat_source
C C 0.0033 0.0016 'International Tables Vol C Tables 4.2.6.8 and 6.1.1.4'
Co Co 0.3494 0.9721 'International Tables Vol C Tables 4.2.6.8 and 6.1.1.4'
O O 0.0106 0.0060 'International Tables Vol C Tables 4.2.6.8 and 6.1.1.4'
P P 0.1023 0.0942 'International Tables Vol C Tables 4.2.6.8 and 6.1.1.4'
H H 0.0000 0.0000 'International Tables Vol C Tables 4.2.6.8 and 6.1.1.4'

loop_
_geom_angle_atom_site_label_1
_geom_angle_atom_site_label_2
_geom_angle_atom_site_label_3
_geom_angle
_geom_angle_site_symmetry_1
_geom_angle_site_symmetry_3
_geom_angle_publ_flag
O15 Co1 O14 171.0(2) . 2_575 ?
O15 Co1 O12 99.8(3) . 2_574 ?
O14 Co1 O12 80.3(3) 2_575 2_574 ?
O15 Co1 O12' 83.5(4) . 2_574 ?
O14 Co1 O12' 97.3(4) 2_575 2_574 ?
O12 Co1 O12' 17.2(4) 2_574 2_574 ?
O15 Co1 O3 91.42(17) . . ?
O14 Co1 O3 97.53(18) 2_575 . ?
O12 Co1 O3 97.3(4) 2_574 . ?
O12' Co1 O3 92.2(4) 2_574 . ?
O15 Co1 O1 86.59(19) . . ?
O14 Co1 O1 93.50(18) 2_575 . ?
O12 Co1 O1 173.5(3) 2_574 . ?
O3 Co1 O1 81.36(16) . . ?
O15 Co1 O1W 79.58(17) . . ?
O14 Co1 O1W 91.43(18) 2_575 . ?
O12 Co1 O1W 86.1(4) 2_574 . ?
O12' Co1 O1W 88.6(4) 2_574 . ?
O3 Co1 O1W 170.83(16) . . ?
O1 Co1 O1W 96.21(19) . . ?
O13 Co2 O6 92.68(18) 2_575 . ?
O13 Co2 O3 93.09(18) 2_575 . ?
O6 Co2 O3 92.02(17) . . ?
O13 Co2 O2W 173.42(19) 2_575 . ?
O6 Co2 O2W 86.68(17) . . ?
O3 Co2 O2W 93.48(17) . . ?
O13 Co2 O3W 84.8(2) 2_575 . ?
O6 Co2 O3W 92.3(2) . . ?
O3 Co2 O3W 175.2(2) . . ?
O2W Co2 O3W 88.7(2) . . ?
O13 Co2 O1 91.39(17) 2_575 . ?
O6 Co2 O1 173.88(17) . . ?
O3 Co2 O1 83.21(16) . . ?
O2W Co2 O1 89.79(17) . . ?
O3W Co2 O1 92.57(19) . . ?
O7 Co3 O5 100.81(19) . 5_676 ?
O7 Co3 O4W 108.5(3) . . ?
O5 Co3 O4W 104.3(2) 5_676 . ?
O7 Co3 O6 122.6(2) . 5_676 ?
O5 Co3 O6 101.50(17) 5_676 5_676 ?
O4W Co3 O6 115.8(3) . 5_676 ?
O7 Co3 P3 101.14(15) . 5_676 ?
O5 Co3 P3 132.12(13) 5_676 5_676 ?
O4W Co3 P3 108.1(2) . 5_676 ?
O6 Co3 P3 32.06(12) 5_676 5_676 ?
O11 Co4 O11 64.6(5) 7_655 2_574 ?
O11 Co4 O15 101.1(3) 7_655 . ?
O11 Co4 O15 101.1(3) 2_574 . ?
O11 Co4 O4 102.3(3) 7_655 8_575 ?
O11 Co4 O4 166.4(3) 2_574 8_575 ?
O15 Co4 O4 84.76(16) . 8_575 ?
O11 Co4 O4 166.4(3) 7_655 . ?
O11 Co4 O4 102.3(3) 2_574 . ?
O15 Co4 O4 84.76(16) . . ?
O4 Co4 O4 90.4(2) 8_575 . ?
O6W Co5 O5W 89.4(2) . . ?
O6W Co5 O5W 89.4(2) . 8_575 ?
O5W Co5 O5W 92.4(3) . 8_575 ?
O6W Co5 O4 86.7(2) . 8_575 ?
O5W Co5 O4 89.30(17) . 8_575 ?
O5W Co5 O4 175.72(19) 8_575 8_575 ?
O6W Co5 O4 86.7(2) . . ?
O5W Co5 O4 175.72(19) . . ?
O5W Co5 O4 89.30(17) 8_575 . ?
O4 Co5 O4 88.7(2) 8_575 . ?
O1 P1 O2 111.0(19) . . ?
O1 P1 C1 113.7(12) . . ?
O2 P1 C1 105.1(4) . . ?
P1 O1 Co2 128.4(6) . . ?
P1 O1 Co1 134.8(7) . . ?
Co2 O1 Co1 90.74(15) . . ?
C2 C1 C10 120.0 . . ?
C2 C1 P1 111.6(6) . . ?
C10 C1 P1 128.4(6) . . ?
C1 C2 C3 120.0 . . ?
C1 C2 H2A 120.0 . . ?
C3 C2 H2A 120.0 . . ?
C4 C3 C2 120.0 . . ?
C4 C3 H3A 120.0 . . ?
C2 C3 H3A 120.0 . . ?
C3 C4 C5 120.0 . . ?
C3 C4 C11 111.6(17) . . ?
C5 C4 C11 128.2(15) . . ?
C10 C5 C4 120.0 . . ?
C10 C5 C6 119.1(7) . . ?
C4 C5 C6 120.9(7) . . ?
C5 C10 C1 120.0 . . ?
C5 C10 C9 116.4(8) . . ?
C1 C10 C9 123.5(7) . . ?
C7 C6 C5 120.4(12) . . ?
C7 C6 H6A 119.5 . . ?
C5 C6 H6A 120.1 . . ?
C6 C7 C8 121.0(14) . . ?
C6 C7 H7A 119.8 . . ?
C8 C7 H7A 119.1 . . ?
C9 C8 C7 119.3(14) . . ?
C9 C8 H8A 120.4 . . ?
C7 C8 H8A 120.4 . . ?
C8 C9 C10 123.7(12) . . ?
C8 C9 H9A 118.1 . . ?
C10 C9 H9A 118.1 . . ?
O9 C11 O10 123.2(16) . . ?
O9 C11 C4 118.5(8) . . ?
O10 C11 C4 118.1(8) . . ?
O5 P2 O4 109.1(2) . . ?
O5 P2 O3 111.6(2) . . ?
O4 P2 O3 112.4(2) . . ?
O5 P2 C12 107.5(3) . . ?
O4 P2 C12 108.9(3) . . ?
O3 P2 C12 107.1(3) . . ?
O8 P3 O7 113.5(3) . . ?
O8 P3 O6 106.3(3) . . ?
O7 P3 O6 110.7(3) . . ?
O8 P3 C23' 107.5(10) . . ?
O7 P3 C23' 112.9(5) . . ?
O6 P3 C23' 105.4(9) . . ?
O8 P3 C23 113.2(10) . . ?
O7 P3 C23 103.2(5) . . ?
O6 P3 C23 109.9(9) . . ?
O8 P3 Co3 64.5(2) . 5_676 ?
O7 P3 Co3 116.15(19) . 5_676 ?
O6 P3 Co3 43.62(18) . 5_676 ?
C23 P3 Co3 138.0(5) . 5_676 ?
C13 C12 C21 119.1(6) . . ?
C13 C12 P2 118.7(5) . . ?
C21 C12 P2 122.2(5) . . ?
C12 C13 C14 121.2(6) . . ?
C12 C13 H13A 119.4 . . ?
C14 C13 H13A 119.4 . . ?
C15 C14 C13 121.4(6) . . ?
C15 C14 H14A 119.3 . . ?
C13 C14 H14A 119.3 . . ?
C14 C15 C16 120.3(6) . . ?
C14 C15 C22 118.8(6) . . ?
C16 C15 C22 120.9(6) . . ?
C17 C16 C15 122.9(6) . . ?
C17 C16 C21 118.4(6) . . ?
C15 C16 C21 118.6(6) . . ?
C18 C17 C16 121.4(7) . . ?
C18 C17 H17A 119.3 . . ?
C16 C17 H17A 119.3 . . ?
C17 C18 C19 120.1(7) . . ?
C17 C18 H18A 119.9 . . ?
C19 C18 H18A 119.9 . . ?
C20 C19 C18 120.6(7) . . ?
C20 C19 H19A 119.7 . . ?
C18 C19 H19A 119.7 . . ?
C19 C20 C21 121.5(7) . . ?
C19 C20 H20A 119.3 . . ?
C21 C20 H20A 119.3 . . ?
C20 C21 C12 122.7(6) . . ?
C20 C21 C16 118.0(6) . . ?
C12 C21 C16 119.2(6) . . ?
O13 C22 O14 125.4(6) . . ?
O13 C22 C15 117.3(6) . . ?
O14 C22 C15 117.2(6) . . ?
C36 C23 C24 119.3(17) . . ?
C36 C23 P3 106.6(11) . . ?
C24 C23 P3 133.8(12) . . ?
C25 C24 C23 118.0(11) . . ?
C25 C24 C29 121.5(13) . . ?
C23 C24 C29 120.4(14) . . ?
C26 C25 C24 121.6(13) . . ?
C26 C25 H25A 119.2 . . ?
C24 C25 H25A 119.2 . . ?
C27 C26 C25 118.1(13) . . ?
C27 C26 H26A 120.9 . . ?
C25 C26 H26A 120.9 . . ?
C28 C27 C26 119.1(13) . . ?
C28 C27 H27A 120.4 . . ?
C26 C27 H27A 120.4 . . ?
C27 C28 C29 124.7(12) . . ?
C27 C28 H28A 117.6 . . ?
C29 C28 H28A 117.6 . . ?
C30 C29 C28 125.4(10) . . ?
C30 C29 C24 119.7(10) . . ?
C28 C29 C24 114.8(11) . . ?
C31 C30 C29 119.5(10) . . ?
C31 C30 C37 119.5(7) . . ?
C29 C30 C37 120.6(7) . . ?
C36 C31 C30 121.2(13) . . ?
C36 C31 H31A 119.4 . . ?
C30 C31 H31A 119.4 . . ?
C31 C36 C23 119.8(16) . . ?
C31 C36 H36A 120.1 . . ?
C23 C36 H36A 120.1 . . ?
O12 C37 O11 128.5(13) . . ?
O12 C37 C30 118.8(11) . . ?
O11 C37 C30 112.6(11) . . ?
C37 O11 Co4 131.9(9) . 2_575 ?
C37 O12 Co1 134.1(10) . 2_575 ?
C24' C23' C36' 118.5(18) . . ?
C24' C23' P3 110.3(12) . . ?
C36' C23' P3 131.1(12) . . ?
C29' C24' C23' 119.9(17) . . ?
C29' C24' H24A 120.1 . . ?
C23' C24' H24A 120.1 . . ?
C24' C29' C30' 121.1(14) . . ?
C24' C29' H29A 119.5 . . ?
C30' C29' H29A 119.5 . . ?
C31' C30' C29' 120.0(10) . . ?
C31' C30' C37' 120.7(8) . . ?
C29' C30' C37' 119.1(7) . . ?
C30' C31' C32 125.8(10) . . ?
C30' C31' C36' 118.5(11) . . ?
C32 C31' C36' 115.7(12) . . ?
C35 C36' C23' 116.2(12) . . ?
C35 C36' C31' 121.7(14) . . ?
C23' C36' C31' 122.0(15) . . ?
C33 C32 C31' 123.0(12) . . ?
C33 C32 H32A 118.6 . . ?
C31' C32 H32A 118.5 . . ?
C32 C33 C34 120.1(13) . . ?
C32 C33 H33A 119.6 . . ?
C34 C33 H33A 120.3 . . ?
C35 C34 C33 118.3(13) . . ?
C35 C34 H34A 121.2 . . ?
C33 C34 H34A 120.5 . . ?
C34 C35 C36' 121.1(13) . . ?
C34 C35 H35A 119.4 . . ?
C36' C35 H35A 119.4 . . ?
O12' C37' O11' 122.4(12) . . ?
O12' C37' C30' 120.3(14) . . ?
O11' C37' C30' 116.8(12) . . ?
P2 O3 Co2 132.8(2) . . ?
P2 O3 Co1 127.9(2) . . ?
Co2 O3 Co1 93.10(16) . . ?
P2 O4 Co4 130.2(2) . . ?
P2 O4 Co5 136.0(2) . . ?
Co4 O4 Co5 89.27(15) . . ?
P2 O5 Co3 125.8(3) . 5_676 ?
P3 O6 Co3 104.3(2) . 5_676 ?
P3 O6 Co2 129.6(3) . . ?
Co3 O6 Co2 122.6(2) 5_676 . ?
P3 O7 Co3 124.0(3) . . ?
C22 O13 Co2 132.4(4) . 2_574 ?
C22 O14 Co1 126.3(4) . 2_574 ?
Co1 O15 Co1 105.2(2) . 8_575 ?
Co1 O15 Co4 116.45(17) . . ?
Co1 O15 Co4 116.45(17) 8_575 . ?
Co1 O15 H15A 105.9 . . ?
Co1 O15 H15A 105.9 8_575 . ?
Co4 O15 H15A 105.9 . . ?
Co1 O1W Co1 91.3(2) 8_575 . ?
Co1 O1W H1WA 113.6 8_575 . ?
Co1 O1W H1WA 113.6 . . ?
Co1 O1W H1WB 113.2 8_575 . ?
Co1 O1W H1WB 113.2 . . ?
H1WA O1W H1WB 110.7 . . ?
Co2 O2W H2WA 109.3 . . ?
Co2 O2W H2WB 109.5 . . ?
H2WA O2W H2WB 109.5 . . ?
Co2 O3W H3WA 109.3 . . ?
Co2 O3W H3WB 109.1 . . ?
H3WA O3W H3WB 109.5 . . ?
Co3 O4W H4WA 108.9 . . ?
Co3 O4W H4WB 109.5 . . ?
H4WA O4W H4WB 109.5 . . ?
Co5 O5W H5WA 95.6 . . ?
Co5 O5W H5WB 98.4 . . ?
H5WA O5W H5WB 118.5 . . ?
Co5 O6W H6WA 109.5 . . ?
Co5 O6W H6WA 109.52(11) . 8_575 ?
H6WA O6W H6WA 109.5 . 8_575 ?
H7WA O7W H7WB 91.6 . . ?
H7WA O7W H7WB 91.6 . 8_565 ?
H7WB O7W H7WB 114.3 . 8_565 ?
H8WA O8W H8WB 110.8 . . ?
H8WA O8W H8WB 110.8 . 8_565 ?
H8WB O8W H8WB 61.4 . 8_565 ?
H9WA O9W H9WB 110.7 . . ?
H11C O11W H11D 116.1 . . ?
H12C O12W H12D 124.2 . . ?
H13C O13W H13C 111.2 . 8_565 ?
H14C O14W H14C 110.8 . 8_575 ?
H10A O10W H10B 109.5 . . ?

loop_
_geom_bond_atom_site_label_1
_geom_bond_atom_site_label_2
_geom_bond_distance
_geom_bond_site_symmetry_2
_geom_bond_publ_flag
Co1 O15 2.004(3) . ?
Co1 O14 2.019(5) 2_575 ?
Co1 O12 2.038(12) 2_574 ?
Co1 O12' 2.136(14) 2_574 ?
Co1 O3 2.137(4) . ?
Co1 O1 2.187(4) . ?
Co1 O1W 2.225(4) . ?
Co2 O13 2.041(4) 2_575 ?
Co2 O6 2.100(5) . ?
Co2 O3 2.105(4) . ?
Co2 O2W 2.116(4) . ?
Co2 O3W 2.136(5) . ?
Co2 O1 2.140(4) . ?
Co3 O7 1.948(4) . ?
Co3 O5 1.981(4) 5_676 ?
Co3 O4W 1.993(6) . ?
Co3 O6 2.015(5) 5_676 ?
Co3 P3 2.830(2) 5_676 ?
Co4 O11 2.023(8) 7_655 ?
Co4 O11 2.023(8) 2_574 ?
Co4 O15 2.024(6) . ?
Co4 O4 2.107(4) 8_575 ?
Co4 O4 2.107(4) . ?
Co5 O6W 2.074(7) . ?
Co5 O5W 2.097(5) . ?
Co5 O5W 2.097(5) 8_575 ?
Co5 O4 2.139(4) 8_575 ?
Co5 O4 2.139(4) . ?
P1 O1 1.48(3) . ?
P1 O2 1.518(7) . ?
P1 C1 1.863(6) . ?
C1 C2 1.3900 . ?
C1 C10 1.3900 . ?
C2 C3 1.3900 . ?
C2 H2A 0.9300 . ?
C3 C4 1.3900 . ?
C3 H3A 0.9300 . ?
C4 C5 1.3900 . ?
C4 C11 1.533(15) . ?
C5 C10 1.3900 . ?
C5 C6 1.472(15) . ?
C10 C9 1.430(14) . ?
C6 C7 1.323(19) . ?
C6 H6A 0.9301 . ?
C7 C8 1.41(2) . ?
C7 H7A 0.9300 . ?
C8 C9 1.33(2) . ?
C8 H8A 0.9300 . ?
C9 H9A 0.9300 . ?
C11 O9 1.258(14) . ?
C11 O10 1.280(14) . ?
P2 O5 1.528(4) . ?
P2 O4 1.535(4) . ?
P2 O3 1.537(4) . ?
P2 C12 1.809(6) . ?
P3 O8 1.508(5) . ?
P3 O7 1.516(5) . ?
P3 O6 1.550(4) . ?
P3 C23' 1.81(2) . ?
P3 C23 1.83(2) . ?
C12 C13 1.379(9) . ?
C12 C21 1.429(9) . ?
C13 C14 1.399(9) . ?
C13 H13A 0.9300 . ?
C14 C15 1.350(10) . ?
C14 H14A 0.9300 . ?
C15 C16 1.431(9) . ?
C15 C22 1.513(9) . ?
C16 C17 1.418(9) . ?
C16 C21 1.434(8) . ?
C17 C18 1.357(10) . ?
C17 H17A 0.9300 . ?
C18 C19 1.400(11) . ?
C18 H18A 0.9300 . ?
C19 C20 1.361(10) . ?
C19 H19A 0.9300 . ?
C20 C21 1.413(9) . ?
C20 H20A 0.9300 . ?
C22 O13 1.245(8) . ?
C22 O14 1.258(8) . ?
C23 C36 1.412(8) . ?
C23 C24 1.415(8) . ?
C24 C25 1.414(8) . ?
C24 C29 1.419(7) . ?
C25 C26 1.406(8) . ?
C25 H25A 0.9300 . ?
C26 C27 1.405(8) . ?
C26 H26A 0.9300 . ?
C27 C28 1.403(8) . ?
C27 H27A 0.9300 . ?
C28 C29 1.411(8) . ?
C28 H28A 0.9300 . ?
C29 C30 1.406(7) . ?
C30 C31 1.405(7) . ?
C30 C37 1.520(13) . ?
C31 C36 1.403(8) . ?
C31 H31A 0.9300 . ?
C36 H36A 0.9300 . ?
C37 O12 1.219(18) . ?
C37 O11 1.248(15) . ?
C23' C24' 1.406(8) . ?
C23' C36' 1.409(8) . ?
C24' C29' 1.402(8) . ?
C24' H24A 0.9300 . ?
C29' C30' 1.403(7) . ?
C29' H29A 0.9300 . ?
C30' C31' 1.401(7) . ?
C30' C37' 1.523(13) . ?
C31' C32 1.404(8) . ?
C31' C36' 1.411(8) . ?
C36' C35 1.403(8) . ?
C32 C33 1.398(8) . ?
C32 H32A 0.9303 . ?
C33 C34 1.398(8) . ?
C33 H33A 0.9300 . ?
C34 C35 1.391(8) . ?
C34 H34A 0.9299 . ?
C35 H35A 0.9300 . ?
C37' O12' 1.230(18) . ?
C37' O11' 1.268(16) . ?
O11' O11' 1.59(2) 8_585 ?
O15 H15A 0.8498 . ?
O1W H1WA 0.8499 . ?
O1W H1WB 0.8501 . ?
O2W H2WA 0.8501 . ?
O2W H2WB 0.8499 . ?
O3W H3WA 0.8502 . ?
O3W H3WB 0.8500 . ?
O4W H4WA 0.8499 . ?
O4W H4WB 0.8501 . ?
O5W H5WA 0.8500 . ?
O5W H5WB 0.8501 . ?
O6W H6WA 0.8500 . ?
O6W H6WA 0.8499 8_575 ?
O7W H7WA 0.8500 . ?
O7W H7WB 0.8500 . ?
O7W H7WB 0.8500 8_565 ?
O8W H8WA 0.8500 . ?
O8W H8WB 0.8498 . ?
O8W H8WB 0.8499 8_565 ?
O9W H9WA 0.8514 . ?
O9W H9WB 0.8512 . ?
O11W H11C 0.8500 . ?
O11W H11D 0.8500 . ?
O12W H12C 0.8499 . ?
O12W H12D 0.8502 . ?
O13W H13C 0.8481 . ?
O13W H13C 0.8481 8_565 ?
O14W H14C 0.8504 . ?
O14W H14C 0.8503 8_575 ?
O10W H10A 0.8500 . ?
O10W H10B 0.8499 . ?

loop_
_geom_hbond_atom_site_label_D
_geom_hbond_atom_site_label_H
_geom_hbond_atom_site_label_A
_geom_hbond_distance_DH
_geom_hbond_distance_HA
_geom_hbond_distance_DA
_geom_hbond_angle_DHA
_geom_hbond_site_symmetry_A
_geom_hbond_publ_flag
O15 H15A O6W 0.85 2.33 3.135(10) 158.4 . yes
O1W H1WA O11'^b 0.85 1.86 2.585(11) 141.9 2_574 yes
O1W H1WB O14W 0.85 2.22 2.84(4) 129.7 . yes
O2W H2WA O2^a 0.85 1.78 2.56(3) 152.3 . yes
O2W H2WB O8 0.85 1.93 2.701(6) 150.9 5_676 yes
O3W H3WA O7 0.85 2.22 2.957(8) 144.8 . yes
O3W H3WB O10W 0.85 2.23 2.81(2) 125.6 . yes
O4W H4WB O11W 0.85 2.08 2.81(2) 144.5 5_666 yes
O5W H5WA O5 0.85 1.92 2.768(6) 179.0 8_575 yes
O5W H5WB O12W 0.85 2.11 2.961(18) 179.6 7_665 yes
O6W H6WA O2W 0.85 2.12 2.778(6) 133.9 . yes
O7W H7WA O2^a 0.85 1.88 2.73(2) 176.5 5_666 yes
O7W H7WB O10W 0.85 2.37 3.22(3) 179.0 5_666 yes
O8W H8WA O13W 0.85 2.09 2.93(3) 171.4 . yes
O8W H8WB O5W 0.85 2.05 2.838(10) 153.2 5_666 yes
O9W H9WA O14 0.85 2.26 3.052(19) 155.7 1_545 yes
O9W H9WB O4W 0.85 2.24 3.06(3) 161.6 5_666 yes
O10W H10A O12W 0.85 2.57 3.06(3) 117.9 2_565 yes
O11W H11C O7W 0.85 2.12 2.97(3) 179.8 . yes
O11W H11D O8 0.85 1.86 2.713(18) 179.3 1_545 yes
O12W H12C O10W 0.85 2.21 3.06(3) 178.5 2_564 yes
O12W H12D O10^a 0.85 2.01 2.86(2) 175.8 2_564 yes
O13W H13C O11W 0.85 2.14 2.90(3) 149.0 . yes
O14W H14C O9W 0.85 1.88 2.65(2) 150.2 2_565 yes

loop_
_geom_torsion_atom_site_label_1
_geom_torsion_atom_site_label_2
_geom_torsion_atom_site_label_3
_geom_torsion_atom_site_label_4
_geom_torsion
_geom_torsion_site_symmetry_1
_geom_torsion_site_symmetry_2
_geom_torsion_site_symmetry_3
_geom_torsion_site_symmetry_4
_geom_torsion_publ_flag
O2 P1 O1 Co2 -21.3(14) . . . . ?
C1 P1 O1 Co2 96.8(6) . . . . ?
O2 P1 O1 Co1 122.7(12) . . . . ?
C1 P1 O1 Co1 -119.1(9) . . . . ?
O1 P1 C1 C2 -94.6(7) . . . . ?
O2 P1 C1 C2 27(2) . . . . ?
O1 P1 C1 C10 85.5(17) . . . . ?
O2 P1 C1 C10 -153.0(18) . . . . ?
C10 C1 C2 C3 0.0 . . . . ?
P1 C1 C2 C3 180.0(12) . . . . ?
C1 C2 C3 C4 0.0 . . . . ?
C2 C3 C4 C5 0.0 . . . . ?
C2 C3 C4 C11 -176(3) . . . . ?
C3 C4 C5 C10 0.0 . . . . ?
C11 C4 C5 C10 175(4) . . . . ?
C3 C4 C5 C6 178.1(11) . . . . ?
C11 C4 C5 C6 -7(4) . . . . ?
C4 C5 C10 C1 0.0 . . . . ?
C6 C5 C10 C1 -178.1(11) . . . . ?
C4 C5 C10 C9 177.8(10) . . . . ?
C6 C5 C10 C9 -0.3(13) . . . . ?
C2 C1 C10 C5 0.0 . . . . ?
P1 C1 C10 C5 180.0(14) . . . . ?
C2 C1 C10 C9 -177.7(11) . . . . ?
P1 C1 C10 C9 2.3(15) . . . . ?
C10 C5 C6 C7 -1(2) . . . . ?
C4 C5 C6 C7 -179.1(13) . . . . ?
C5 C6 C7 C8 0(3) . . . . ?
C6 C7 C8 C9 2(3) . . . . ?
C7 C8 C9 C10 -4(3) . . . . ?
C5 C10 C9 C8 3(2) . . . . ?
C1 C10 C9 C8 -179.5(14) . . . . ?
C3 C4 C11 O9 148(5) . . . . ?
C5 C4 C11 O9 -27(8) . . . . ?
C3 C4 C11 O10 -27(7) . . . . ?
C5 C4 C11 O10 158(4) . . . . ?
O5 P2 C12 C13 -115.9(5) . . . . ?
O4 P2 C12 C13 126.0(5) . . . . ?
O3 P2 C12 C13 4.2(6) . . . . ?
O5 P2 C12 C21 61.8(6) . . . . ?
O4 P2 C12 C21 -56.3(6) . . . . ?
O3 P2 C12 C21 -178.1(5) . . . . ?
C21 C12 C13 C14 1.4(10) . . . . ?
P2 C12 C13 C14 179.2(5) . . . . ?
C12 C13 C14 C15 -3.4(11) . . . . ?
C13 C14 C15 C16 2.2(11) . . . . ?
C13 C14 C15 C22 -176.9(6) . . . . ?
C14 C15 C16 C17 179.1(7) . . . . ?
C22 C15 C16 C17 -1.8(10) . . . . ?
C14 C15 C16 C21 0.8(10) . . . . ?
C22 C15 C16 C21 179.9(6) . . . . ?
C15 C16 C17 C18 -178.8(8) . . . . ?
C21 C16 C17 C18 -0.5(11) . . . . ?
C16 C17 C18 C19 0.9(13) . . . . ?
C17 C18 C19 C20 -0.8(14) . . . . ?
C18 C19 C20 C21 0.2(13) . . . . ?
C19 C20 C21 C12 -178.7(7) . . . . ?
C19 C20 C21 C16 0.2(11) . . . . ?
C13 C12 C21 C20 -179.5(6) . . . . ?
P2 C12 C21 C20 2.8(9) . . . . ?
C13 C12 C21 C16 1.6(9) . . . . ?
P2 C12 C21 C16 -176.1(5) . . . . ?
C17 C16 C21 C20 -0.1(10) . . . . ?
C15 C16 C21 C20 178.3(6) . . . . ?
C17 C16 C21 C12 178.9(6) . . . . ?
C15 C16 C21 C12 -2.7(9) . . . . ?
C14 C15 C22 O13 -51.5(9) . . . . ?
C16 C15 C22 O13 129.4(7) . . . . ?
C14 C15 C22 O14 125.8(7) . . . . ?
C16 C15 C22 O14 -53.4(9) . . . . ?
O8 P3 C23 C36 67(2) . . . . ?
O7 P3 C23 C36 -170.3(17) . . . . ?
O6 P3 C23 C36 -52(2) . . . . ?
Co3 P3 C23 C36 -11(3) 5_676 . . . ?
O8 P3 C23 C24 -107(3) . . . . ?
O7 P3 C23 C24 16(3) . . . . ?
O6 P3 C23 C24 135(3) . . . . ?
Co3 P3 C23 C24 176(2) 5_676 . . . ?
C36 C23 C24 C25 179(2) . . . . ?
P3 C23 C24 C25 -8(5) . . . . ?
C36 C23 C24 C29 1(4) . . . . ?
P3 C23 C24 C29 174(3) . . . . ?
C23 C24 C25 C26 180(2) . . . . ?
C29 C24 C25 C26 -2(3) . . . . ?
C24 C25 C26 C27 1(3) . . . . ?
C25 C26 C27 C28 2(3) . . . . ?
C26 C27 C28 C29 -3(3) . . . . ?
C27 C28 C29 C30 -178(2) . . . . ?
C27 C28 C29 C24 1(3) . . . . ?
C25 C24 C29 C30 -179(2) . . . . ?
C23 C24 C29 C30 -2(4) . . . . ?
C25 C24 C29 C28 1(3) . . . . ?
C23 C24 C29 C28 179(3) . . . . ?
C28 C29 C30 C31 -179(2) . . . . ?
C24 C29 C30 C31 2(3) . . . . ?
C28 C29 C30 C37 -6(3) . . . . ?
C24 C29 C30 C37 175(2) . . . . ?
C29 C30 C31 C36 -1(3) . . . . ?
C37 C30 C31 C36 -175(2) . . . . ?
C30 C31 C36 C23 1(3) . . . . ?
C24 C23 C36 C31 -1(4) . . . . ?
P3 C23 C36 C31 -175.2(18) . . . . ?
C31 C30 C37 O12 144.8(19) . . . . ?
C29 C30 C37 O12 -29(3) . . . . ?
C31 C30 C37 O11 -32(3) . . . . ?
C29 C30 C37 O11 154.8(19) . . . . ?
O12 C37 O11 Co4 2(2) . . . 2_575 ?
C30 C37 O11 Co4 178.5(11) . . . 2_575 ?
O11 C37 O12 Co1 -2(3) . . . 2_575 ?
C30 C37 O12 Co1 -177.3(12) . . . 2_575 ?
O8 P3 C23' C24' -114(2) . . . . ?
O7 P3 C23' C24' 12(3) . . . . ?
O6 P3 C23' C24' 133(2) . . . . ?
Co3 P3 C23' C24' 174.7(15) 5_676 . . . ?
O8 P3 C23' C36' 61(3) . . . . ?
O7 P3 C23' C36' -173(3) . . . . ?
O6 P3 C23' C36' -52(3) . . . . ?
Co3 P3 C23' C36' -10(4) 5_676 . . . ?
C36' C23' C24' C29' 0(4) . . . . ?
P3 C23' C24' C29' 175(2) . . . . ?
C23' C24' C29' C30' 1(4) . . . . ?
C24' C29' C30' C31' 0(3) . . . . ?
C24' C29' C30' C37' -176(2) . . . . ?
C29' C30' C31' C32 -178(2) . . . . ?
C37' C30' C31' C32 -2(3) . . . . ?
C29' C30' C31' C36' -1(3) . . . . ?
C37' C30' C31' C36' 175(2) . . . . ?
C24' C23' C36' C35 -178(3) . . . . ?
P3 C23' C36' C35 7(4) . . . . ?
C24' C23' C36' C31' 0(4) . . . . ?
P3 C23' C36' C31' -175(2) . . . . ?
C30' C31' C36' C35 178(2) . . . . ?
C32 C31' C36' C35 -4(3) . . . . ?
C30' C31' C36' C23' 1(4) . . . . ?
C32 C31' C36' C23' 179(2) . . . . ?
C30' C31' C32 C33 -179(2) . . . . ?
C36' C31' C32 C33 4(3) . . . . ?
C31' C32 C33 C34 -2(3) . . . . ?
C32 C33 C34 C35 0(2) . . . . ?
C33 C34 C35 C36' 0(3) . . . . ?
C23' C36' C35 C34 -180(2) . . . . ?
C31' C36' C35 C34 3(3) . . . . ?
C31' C30' C37' O12' 52(3) . . . . ?
C29' C30' C37' O12' -131.9(19) . . . . ?
C31' C30' C37' O11' -136.0(19) . . . . ?
C29' C30' C37' O11' 40(3) . . . . ?
O12' C37' O11' O11' -76.0(17) . . . 8_585 ?
C30' C37' O11' O11' 112.3(11) . . . 8_585 ?
O11' C37' O12' Co1 -25(2) . . . 2_575 ?
C30' C37' O12' Co1 146.4(11) . . . 2_575 ?
O5 P2 O3 Co2 -13.2(4) . . . . ?
O4 P2 O3 Co2 109.8(3) . . . . ?
C12 P2 O3 Co2 -130.5(3) . . . . ?
O5 P2 O3 Co1 -157.5(3) . . . . ?
O4 P2 O3 Co1 -34.5(4) . . . . ?
C12 P2 O3 Co1 85.1(3) . . . . ?
O5 P2 O4 Co4 172.8(3) . . . . ?
O3 P2 O4 Co4 48.4(4) . . . . ?
C12 P2 O4 Co4 -70.2(4) . . . . ?
O5 P2 O4 Co5 24.6(4) . . . . ?
O3 P2 O4 Co5 -99.8(4) . . . . ?
C12 P2 O4 Co5 141.7(3) . . . . ?
O4 P2 O5 Co3 -172.7(3) . . . 5_676 ?
O3 P2 O5 Co3 -47.8(4) . . . 5_676 ?
C12 P2 O5 Co3 69.3(4) . . . 5_676 ?
O8 P3 O6 Co3 17.1(3) . . . 5_676 ?
O7 P3 O6 Co3 -106.6(3) . . . 5_676 ?
C23' P3 O6 Co3 130.9(8) . . . 5_676 ?
C23 P3 O6 Co3 139.9(8) . . . 5_676 ?
O8 P3 O6 Co2 176.1(3) . . . . ?
O7 P3 O6 Co2 52.4(4) . . . . ?
C23' P3 O6 Co2 -70.1(9) . . . . ?
C23 P3 O6 Co2 -61.1(9) . . . . ?
Co3 P3 O6 Co2 159.0(4) 5_676 . . . ?
O8 P3 O7 Co3 -18.2(5) . . . . ?
O6 P3 O7 Co3 101.2(4) . . . . ?
C23' P3 O7 Co3 -140.9(12) . . . . ?
C23 P3 O7 Co3 -141.2(11) . . . . ?
Co3 P3 O7 Co3 53.8(4) 5_676 . . . ?
O14 C22 O13 Co2 4.4(12) . . . 2_574 ?
C15 C22 O13 Co2 -178.6(5) . . . 2_574 ?
O13 C22 O14 Co1 -6.9(11) . . . 2_574 ?
C15 C22 O14 Co1 176.1(5) . . . 2_574 ?
